data_7230598
loop_
_publ_author_name
'Mahendiran, Dharmasivam'
'Amuthakala, Sethu'
'Bhuvanesh, Nattamai S. P.'
'Kumar, Raju Senthil'
'Rahiman, Aziz Kalilur'

_publ_section_title
;
 Copper complexes as prospective anticancer agents: in vitro and in vivo
 evaluation, selective targeting of cancer cells by DNA damage and S phase
 arrest
;
_journal_issue 30
_journal_name_full 'RSC Advances'
_journal_page_first 16973
_journal_paper_doi 10.1039/C8RA00954F
_journal_volume 8
_journal_year 2018
_chemical_formula_moiety 'C9 H11 N3 O S'
_chemical_formula_sum 'C9 H11 N3 O S'
_chemical_formula_weight 209.27
_chemical_name_systematic 'Hydroxy thiosemicarbazide derivative'
_space_group_crystal_system triclinic
_space_group_IT_number 2
_space_group_name_Hall '-P 1'
_space_group_name_H-M_alt 'P -1'
_symmetry_space_group_name_Hall '-P 1'
_symmetry_space_group_name_H-M 'P -1'
_atom_sites_solution_hydrogens geom
_audit_creation_date 2016-04-13
_audit_creation_method
;
Olex2 1.2-beta
(compiled 2015.11.10 svn.r3248 for OlexSys, GUI svn.r5133)
;
_audit_update_record
;
2016-04-20 deposited with the CCDC.
2018-04-30 downloaded from the CCDC.
;
_cell_angle_alpha 74.336(4)
_cell_angle_beta 76.662(4)
_cell_angle_gamma 73.802(4)
_cell_formula_units_Z 2
_cell_length_a 6.885(3)
_cell_length_b 7.108(3)
_cell_length_c 11.230(4)
_cell_measurement_reflns_used 2105
_cell_measurement_temperature 150.0
_cell_measurement_theta_max 27.477
_cell_measurement_theta_min 3.059
_cell_volume 500.9(4)
_computing_cell_refinement 'SAINT v8.34A (Bruker, 2013)'
_computing_data_reduction 'SAINT v8.34A (Bruker, 2013)'
_computing_molecular_graphics 'Olex2 (Dolomanov et al., 2009)'
_computing_publication_material 'Olex2 (Dolomanov et al., 2009)'
_computing_structure_refinement 'ShelXL (Sheldrick, 2015)'
_computing_structure_solution 'ShelXT (Sheldrick, 2015)'
_diffrn_ambient_temperature 150.0
_diffrn_measured_fraction_theta_full 0.993
_diffrn_measured_fraction_theta_max 0.967
_diffrn_measurement_device_type 'Bruker APEX-II CCD'
_diffrn_measurement_method '\f and \w scans'
_diffrn_radiation_type MoK\a
_diffrn_radiation_wavelength 0.71073
_diffrn_reflns_av_R_equivalents 0.0249
_diffrn_reflns_av_unetI/netI 0.0375
_diffrn_reflns_Laue_measured_fraction_full 0.993
_diffrn_reflns_Laue_measured_fraction_max 0.967
_diffrn_reflns_limit_h_max 8
_diffrn_reflns_limit_h_min -8
_diffrn_reflns_limit_k_max 9
_diffrn_reflns_limit_k_min -9
_diffrn_reflns_limit_l_max 13
_diffrn_reflns_limit_l_min -14
_diffrn_reflns_number 4355
_diffrn_reflns_point_group_measured_fraction_full 0.993
_diffrn_reflns_point_group_measured_fraction_max 0.967
_diffrn_reflns_theta_full 25.242
_diffrn_reflns_theta_max 27.519
_diffrn_reflns_theta_min 1.910
_diffrn_standards_number 0
_exptl_absorpt_coefficient_mu 0.293
_exptl_absorpt_correction_T_max 0.7456
_exptl_absorpt_correction_T_min 0.6360
_exptl_absorpt_correction_type multi-scan
_exptl_absorpt_process_details
;
SADABS-2014/3 (Bruker,2014/3) was used for absorption correction.
wR2(int) was 0.0450 before and 0.0355 after correction.
The Ratio of minimum to maximum transmission is 0.8530.
The \l/2 correction factor is Not present.
;
_exptl_crystal_colour colourless
_exptl_crystal_colour_primary colourless
_exptl_crystal_density_diffrn 1.387
_exptl_crystal_description block
_exptl_crystal_F_000 220
_exptl_crystal_recrystallization_method 'Re-crystallisation from solvent'
_exptl_crystal_size_max 0.25
_exptl_crystal_size_mid 0.19
_exptl_crystal_size_min 0.04
_refine_diff_density_max 0.291
_refine_diff_density_min -0.287
_refine_diff_density_rms 0.060
_refine_ls_extinction_method none
_refine_ls_goodness_of_fit_ref 1.049
_refine_ls_hydrogen_treatment constr
_refine_ls_matrix_type full
_refine_ls_number_parameters 129
_refine_ls_number_reflns 2227
_refine_ls_number_restraints 0
_refine_ls_restrained_S_all 1.049
_refine_ls_R_factor_all 0.0439
_refine_ls_R_factor_gt 0.0382
_refine_ls_shift/su_max 0.000
_refine_ls_shift/su_mean 0.000
_refine_ls_structure_factor_coef Fsqd
_refine_ls_weighting_details 'w=1/[\s^2^(Fo^2^)+(0.0552P)^2^+0.1465P] where P=(Fo^2^+2Fc^2^)/3'
_refine_ls_weighting_scheme calc
_refine_ls_wR_factor_gt 0.0998
_refine_ls_wR_factor_ref 0.1042
_reflns_Friedel_coverage 0.000
_reflns_number_gt 1928
_reflns_number_total 2227
_reflns_threshold_expression 'I > 2\s(I)'
_cod_data_source_file c8ra00954f2.cif
_cod_data_source_block f
_cod_original_cell_volume 500.9(3)
_cod_database_code 7230598
_shelxl_version_number 2014/6
_shelx_space_group_comment
;
The symmetry employed for this shelxl refinement is uniquely defined
by the following loop, which should always be used as a source of
symmetry information in preference to the above space-group names.
They are only intended as comments.
;
_shelx_estimated_absorpt_t_max 0.988
_shelx_estimated_absorpt_t_min 0.930
_olex2_refinement_description
;
1. Fixed Uiso
 At 1.2 times of:
  All C(H) groups, All N(H) groups, All N(H,H) groups
 At 1.5 times of:
  All C(H,H,H) groups, All O(H) groups
2.a Aromatic/amide H refined with riding coordinates:
 N2(H2), C2(H2A), C3(H3), C5(H5), C6(H6)
2.b X=CH2 refined with riding coordinates:
 N3(H3A,H3B)
2.c Idealised Me refined as rotating group:
 C8(H8A,H8B,H8C)
2.d Idealised tetrahedral OH refined as rotating group:
 O1(H1)
;
_olex2_submission_special_instructions 'No special instructions were received'
_solvent_exptl_crystal_recrystallization_method Acetonitrile

loop_
_space_group_symop_operation_xyz
'x, y, z'
'-x, -y, -z'

loop_
_atom_site_label
_atom_site_type_symbol
_atom_site_fract_x
_atom_site_fract_y
_atom_site_fract_z
_atom_site_U_iso_or_equiv
_atom_site_adp_type
_atom_site_occupancy
_atom_site_site_symmetry_order
_atom_site_calc_flag
_atom_site_refinement_flags_posn
S1 S 0.28281(6) 0.26829(6) -0.06621(4) 0.02164(15) Uani 1 1 d .
O1 O 0.70931(18) 0.29306(19) 0.73936(11) 0.0241(3) Uani 1 1 d .
H1 H 0.5969 0.2873 0.7875 0.036 Uiso 1 1 calc GR
N1 N 0.5105(2) 0.2558(2) 0.22599(12) 0.0195(3) Uani 1 1 d .
N2 N 0.4945(2) 0.2211(2) 0.11301(12) 0.0205(3) Uani 1 1 d .
H2 H 0.5926 0.1374 0.0748 0.025 Uiso 1 1 calc R
N3 N 0.1932(2) 0.4561(2) 0.12159(13) 0.0222(3) Uani 1 1 d .
H3A H 0.2199 0.4790 0.1887 0.027 Uiso 1 1 calc R
H3B H 0.0795 0.5241 0.0926 0.027 Uiso 1 1 calc R
C1 C 0.6927(2) 0.2221(2) 0.38535(14) 0.0166(3) Uani 1 1 d .
C2 C 0.8711(2) 0.2404(2) 0.41622(15) 0.0207(4) Uani 1 1 d .
H2A H 0.9933 0.2336 0.3558 0.025 Uiso 1 1 calc R
C3 C 0.8727(2) 0.2682(3) 0.53316(15) 0.0220(4) Uani 1 1 d .
H3 H 0.9943 0.2841 0.5516 0.026 Uiso 1 1 calc R
C4 C 0.6967(2) 0.2730(2) 0.62375(14) 0.0179(3) Uani 1 1 d .
C5 C 0.5172(2) 0.2562(2) 0.59510(15) 0.0191(3) Uani 1 1 d .
H5 H 0.3959 0.2608 0.6563 0.023 Uiso 1 1 calc R
C6 C 0.5161(2) 0.2326(2) 0.47727(15) 0.0184(3) Uani 1 1 d .
H6 H 0.3922 0.2233 0.4580 0.022 Uiso 1 1 calc R
C7 C 0.6869(2) 0.1914(2) 0.26109(15) 0.0177(3) Uani 1 1 d .
C8 C 0.8770(2) 0.0883(3) 0.18678(16) 0.0248(4) Uani 1 1 d .
H8A H 0.8686 -0.0489 0.1914 0.037 Uiso 1 1 calc GR
H8B H 0.9970 0.0840 0.2212 0.037 Uiso 1 1 calc GR
H8C H 0.8898 0.1622 0.0991 0.037 Uiso 1 1 calc GR
C9 C 0.3238(2) 0.3198(2) 0.06451(14) 0.0177(3) Uani 1 1 d .

loop_
_atom_site_aniso_label
_atom_site_aniso_U_11
_atom_site_aniso_U_22
_atom_site_aniso_U_33
_atom_site_aniso_U_23
_atom_site_aniso_U_13
_atom_site_aniso_U_12
S1 0.0224(2) 0.0291(3) 0.0153(2) -0.01047(17) -0.00499(15) -0.00201(17)
O1 0.0240(6) 0.0334(7) 0.0175(6) -0.0124(5) -0.0050(5) -0.0030(5)
N1 0.0244(7) 0.0214(7) 0.0135(7) -0.0067(5) -0.0057(5) -0.0017(6)
N2 0.0223(7) 0.0249(7) 0.0139(7) -0.0098(6) -0.0044(5) 0.0015(6)
N3 0.0222(7) 0.0273(8) 0.0193(7) -0.0124(6) -0.0089(5) 0.0022(6)
C1 0.0203(8) 0.0148(7) 0.0139(7) -0.0030(6) -0.0034(6) -0.0024(6)
C2 0.0185(8) 0.0247(9) 0.0174(8) -0.0063(7) -0.0008(6) -0.0030(7)
C3 0.0197(8) 0.0267(9) 0.0219(9) -0.0082(7) -0.0060(6) -0.0045(7)
C4 0.0237(8) 0.0157(7) 0.0142(8) -0.0047(6) -0.0063(6) -0.0006(6)
C5 0.0189(8) 0.0204(8) 0.0173(8) -0.0060(6) -0.0011(6) -0.0031(6)
C6 0.0195(8) 0.0188(8) 0.0176(8) -0.0044(6) -0.0049(6) -0.0037(6)
C7 0.0215(8) 0.0167(8) 0.0148(8) -0.0028(6) -0.0036(6) -0.0043(6)
C8 0.0207(8) 0.0355(10) 0.0207(8) -0.0137(7) -0.0023(6) -0.0043(7)
C9 0.0195(8) 0.0197(8) 0.0144(7) -0.0039(6) -0.0028(6) -0.0050(6)

loop_
_atom_type_symbol
_atom_type_description
_atom_type_scat_dispersion_real
_atom_type_scat_dispersion_imag
_atom_type_scat_source
C C 0.0033 0.0016 'International Tables Vol C Tables 4.2.6.8 and 6.1.1.4'
H H 0.0000 0.0000 'International Tables Vol C Tables 4.2.6.8 and 6.1.1.4'
N N 0.0061 0.0033 'International Tables Vol C Tables 4.2.6.8 and 6.1.1.4'
O O 0.0106 0.0060 'International Tables Vol C Tables 4.2.6.8 and 6.1.1.4'
S S 0.1246 0.1234 'International Tables Vol C Tables 4.2.6.8 and 6.1.1.4'

loop_
_geom_angle_atom_site_label_1
_geom_angle_atom_site_label_2
_geom_angle_atom_site_label_3
_geom_angle
C4 O1 H1 109.5
C7 N1 N2 117.52(14)
N1 N2 H2 121.3
C9 N2 N1 117.48(13)
C9 N2 H2 121.3
H3A N3 H3B 120.0
C9 N3 H3A 120.0
C9 N3 H3B 120.0
C2 C1 C6 117.54(14)
C2 C1 C7 122.26(14)
C6 C1 C7 120.20(14)
C1 C2 H2A 119.4
C3 C2 C1 121.15(14)
C3 C2 H2A 119.4
C2 C3 H3 119.9
C2 C3 C4 120.14(15)
C4 C3 H3 119.9
O1 C4 C3 117.62(14)
O1 C4 C5 122.62(14)
C3 C4 C5 119.76(15)
C4 C5 H5 120.2
C6 C5 C4 119.63(14)
C6 C5 H5 120.2
C1 C6 H6 119.1
C5 C6 C1 121.75(15)
C5 C6 H6 119.1
N1 C7 C1 115.28(14)
N1 C7 C8 124.54(15)
C1 C7 C8 120.18(14)
C7 C8 H8A 109.5
C7 C8 H8B 109.5
C7 C8 H8C 109.5
H8A C8 H8B 109.5
H8A C8 H8C 109.5
H8B C8 H8C 109.5
N2 C9 S1 120.14(12)
N3 C9 S1 122.56(12)
N3 C9 N2 117.30(14)

loop_
_geom_bond_atom_site_label_1
_geom_bond_atom_site_label_2
_geom_bond_distance
S1 C9 1.7053(17)
O1 H1 0.8400
O1 C4 1.3683(19)
N1 N2 1.3897(19)
N1 C7 1.286(2)
N2 H2 0.8800
N2 C9 1.341(2)
N3 H3A 0.8800
N3 H3B 0.8800
N3 C9 1.320(2)
C1 C2 1.399(2)
C1 C6 1.400(2)
C1 C7 1.480(2)
C2 H2A 0.9500
C2 C3 1.383(2)
C3 H3 0.9500
C3 C4 1.390(2)
C4 C5 1.390(2)
C5 H5 0.9500
C5 C6 1.380(2)
C6 H6 0.9500
C7 C8 1.496(2)
C8 H8A 0.9800
C8 H8B 0.9800
C8 H8C 0.9800

loop_
_geom_hbond_atom_site_label_D
_geom_hbond_atom_site_label_H
_geom_hbond_atom_site_label_A
_geom_hbond_distance_DH
_geom_hbond_distance_HA
_geom_hbond_distance_DA
_geom_hbond_angle_DHA
_geom_hbond_site_symmetry_A
O1 H1 S1 0.84 2.41 3.2470(16) 177.3 1_556
N2 H2 S1 0.88 2.79 3.5165(19) 140.6 2_655
N3 H3A O1 0.88 2.20 2.9533(19) 143.2 2_666
N3 H3B S1 0.88 2.56 3.4157(18) 165.3 2_565

loop_
_geom_torsion_atom_site_label_1
_geom_torsion_atom_site_label_2
_geom_torsion_atom_site_label_3
_geom_torsion_atom_site_label_4
_geom_torsion
O1 C4 C5 C6 -178.82(14)
N1 N2 C9 S1 -174.12(11)
N1 N2 C9 N3 6.2(2)
N2 N1 C7 C1 -176.66(12)
N2 N1 C7 C8 2.2(2)
C1 C2 C3 C4 1.8(2)
C2 C1 C6 C5 -1.3(2)
C2 C1 C7 N1 -153.10(16)
C2 C1 C7 C8 28.0(2)
C2 C3 C4 O1 177.48(14)
C2 C3 C4 C5 -2.1(2)
C3 C4 C5 C6 0.7(2)
C4 C5 C6 C1 1.0(2)
C6 C1 C2 C3 -0.1(2)
C6 C1 C7 N1 27.2(2)
C6 C1 C7 C8 -151.64(16)
C7 N1 N2 C9 -167.55(15)
C7 C1 C2 C3 -179.77(15)
C7 C1 C6 C5 178.39(14)
